data_7005559
loop_
_publ_author_name
'Meyer, Nils'
'Roesky, Peter W.'

_publ_section_title
;
 Chiral bridged aminotroponiminate complexes of the lanthanides.
;
_journal_issue 25
_journal_name_full 'Dalton transactions (Cambridge, England : 2003)'
_journal_page_first 2652
_journal_page_last 2657
_journal_paper_doi 10.1039/b703020g
_journal_year 2007
_chemical_absolute_configuration rmad
_chemical_formula_sum 'C46 H60 Cl N4 O3 Yb'
_chemical_formula_weight 925.47
_chemical_name_systematic
;
?
;
_space_group_IT_number 4
_symmetry_cell_setting monoclinic
_symmetry_space_group_name_Hall 'P 2yb'
_symmetry_space_group_name_H-M 'P 1 21 1'
_atom_sites_solution_hydrogens geom
_atom_sites_solution_primary direct
_atom_sites_solution_secondary difmap
_audit_creation_method SHELXL-97
_cell_angle_alpha 90.00
_cell_angle_beta 103.662(5)
_cell_angle_gamma 90.00
_cell_formula_units_Z 2
_cell_length_a 8.7575(5)
_cell_length_b 15.8985(7)
_cell_length_c 15.8618(10)
_cell_measurement_temperature 200(2)
_cell_volume 2146.0(2)
_computing_cell_refinement 'STOE X-AREA'
_computing_data_collection 'STOE X-AREA'
_computing_data_reduction 'STOE X-RED'
_computing_molecular_graphics 'diamond 2.1e'
_computing_structure_refinement 'SHELXL-97 (Sheldrick, 1997)'
_computing_structure_solution 'SHELXS-97 (Sheldrick, 1990)'
_diffrn_ambient_temperature 200(2)
_diffrn_measured_fraction_theta_full 0.993
_diffrn_measured_fraction_theta_max 0.993
_diffrn_measurement_device_type 'STOE IPDS 2T'
_diffrn_measurement_method 'area detector'
_diffrn_radiation_monochromator graphite
_diffrn_radiation_source 'fine-focus sealed tube'
_diffrn_radiation_type MoK\a
_diffrn_radiation_wavelength 0.71073
_diffrn_reflns_av_R_equivalents 0.0650
_diffrn_reflns_av_sigmaI/netI 0.0554
_diffrn_reflns_limit_h_max 11
_diffrn_reflns_limit_h_min -11
_diffrn_reflns_limit_k_max 21
_diffrn_reflns_limit_k_min -21
_diffrn_reflns_limit_l_max 19
_diffrn_reflns_limit_l_min -21
_diffrn_reflns_number 16498
_diffrn_reflns_theta_full 29.19
_diffrn_reflns_theta_max 29.19
_diffrn_reflns_theta_min 2.76
_exptl_absorpt_coefficient_mu 2.285
_exptl_absorpt_correction_T_max 0.8753
_exptl_absorpt_correction_T_min 0.6603
_exptl_absorpt_correction_type integration
_exptl_absorpt_process_details 'Stoe X-red'
_exptl_crystal_colour yellow
_exptl_crystal_density_diffrn 1.432
_exptl_crystal_density_method 'not measured'
_exptl_crystal_description plate
_exptl_crystal_F_000 950
_exptl_crystal_size_max 0.504
_exptl_crystal_size_mid 0.278
_exptl_crystal_size_min 0.132
_refine_diff_density_max 2.113
_refine_diff_density_min -1.566
_refine_diff_density_rms 0.130
_refine_ls_abs_structure_details 'Flack H D (1983), Acta Cryst. A39, 876-881'
_refine_ls_abs_structure_Flack -0.016(10)
_refine_ls_extinction_method none
_refine_ls_goodness_of_fit_ref 0.968
_refine_ls_hydrogen_treatment constr
_refine_ls_matrix_type full
_refine_ls_number_parameters 368
_refine_ls_number_reflns 11463
_refine_ls_number_restraints 1
_refine_ls_restrained_S_all 0.968
_refine_ls_R_factor_all 0.0494
_refine_ls_R_factor_gt 0.0417
_refine_ls_shift/su_max 0.002
_refine_ls_shift/su_mean 0.000
_refine_ls_structure_factor_coef Fsqd
_refine_ls_weighting_details 'calc w=1/[\s^2^(Fo^2^)+(0.0722P)^2^+0.0000P] where P=(Fo^2^+2Fc^2^)/3'
_refine_ls_weighting_scheme calc
_refine_ls_wR_factor_gt 0.1013
_refine_ls_wR_factor_ref 0.1038
_reflns_number_gt 9968
_reflns_number_total 11463
_reflns_threshold_expression >2sigma(I)
_cod_data_source_file b703020g.txt
_cod_data_source_block 5b
_cod_original_sg_symbol_H-M 'P 21'
_cod_database_code 7005559

loop_
_symmetry_equiv_pos_as_xyz
'x, y, z'
'-x, y+1/2, -z'

loop_
_atom_site_label
_atom_site_type_symbol
_atom_site_fract_x
_atom_site_fract_y
_atom_site_fract_z
_atom_site_U_iso_or_equiv
_atom_site_adp_type
_atom_site_occupancy
_atom_site_symmetry_multiplicity
_atom_site_calc_flag
_atom_site_refinement_flags
_atom_site_disorder_assembly
_atom_site_disorder_group
Yb Yb 0.658450(19) 0.744116(16) 0.822971(10) 0.02554(5) Uani 1 1 d . . .
Cl Cl 0.45055(18) 0.83001(10) 0.87475(10) 0.0420(3) Uani 1 1 d . . .
O1 O 0.9087(5) 0.6846(3) 0.8446(3) 0.0416(9) Uani 1 1 d . B .
N1 N 0.7902(6) 0.8694(3) 0.8071(3) 0.0355(10) Uani 1 1 d . . .
N2 N 0.6206(5) 0.7827(3) 0.6813(3) 0.0261(8) Uani 1 1 d . . .
N3 N 0.5478(5) 0.6331(3) 0.7394(3) 0.0245(7) Uani 1 1 d . . .
N4 N 0.6082(5) 0.6313(3) 0.9071(3) 0.0315(9) Uani 1 1 d . . .
C1 C 0.7751(6) 0.9036(3) 0.7306(4) 0.0339(11) Uani 1 1 d . . .
C2 C 0.8474(12) 0.9823(5) 0.7200(7) 0.068(2) Uani 1 1 d . . .
H2 H 0.8991 1.0090 0.7726 0.082 Uiso 1 1 calc R . .
C3 C 0.8543(11) 1.0274(5) 0.6423(8) 0.074(3) Uani 1 1 d . . .
H3 H 0.9201 1.0756 0.6526 0.089 Uiso 1 1 calc R . .
C4 C 0.7866(8) 1.0148(5) 0.5586(5) 0.0453(14) Uiso 1 1 d . . .
H4 H 0.8025 1.0563 0.5185 0.054 Uiso 1 1 calc R . .
C5 C 0.6977(11) 0.9482(4) 0.5270(5) 0.0576(19) Uani 1 1 d . . .
H5 H 0.6654 0.9457 0.4655 0.069 Uiso 1 1 calc R . .
C6 C 0.6454(9) 0.8817(4) 0.5704(5) 0.0454(14) Uani 1 1 d . . .
H6 H 0.5720 0.8465 0.5327 0.055 Uiso 1 1 calc R . .
C7 C 0.6763(6) 0.8552(3) 0.6566(4) 0.0299(10) Uani 1 1 d . . .
C8 C 0.5253(6) 0.7293(3) 0.6148(3) 0.0259(12) Uani 1 1 d . . .
H8 H 0.5717 0.7324 0.5631 0.031 Uiso 1 1 calc R . .
C9 C 0.5389(6) 0.6366(3) 0.6457(3) 0.0253(9) Uani 1 1 d . . .
H9 H 0.4418 0.6062 0.6148 0.030 Uiso 1 1 calc R . .
C10 C 0.4904(6) 0.5659(3) 0.7730(3) 0.0269(9) Uani 1 1 d . . .
C11 C 0.3854(7) 0.5077(4) 0.7226(4) 0.0384(12) Uani 1 1 d . . .
H11 H 0.3513 0.5248 0.6638 0.046 Uiso 1 1 calc R . .
C12 C 0.3205(10) 0.4320(5) 0.7382(5) 0.0484(16) Uani 1 1 d . . .
H12 H 0.2480 0.4073 0.6905 0.058 Uiso 1 1 calc R . .
C13 C 0.3499(10) 0.3867(4) 0.8175(5) 0.0548(18) Uani 1 1 d . . .
H13 H 0.3023 0.3329 0.8166 0.066 Uiso 1 1 calc R . .
C14 C 0.4409(8) 0.4138(4) 0.8951(5) 0.0472(15) Uani 1 1 d . . .
H14 H 0.4532 0.3741 0.9410 0.057 Uiso 1 1 calc R . .
C15 C 0.5174(7) 0.4890(4) 0.9178(4) 0.0391(12) Uani 1 1 d . . .
H15 H 0.5676 0.4928 0.9777 0.047 Uiso 1 1 calc R . .
C16 C 0.5368(6) 0.5624(3) 0.8695(3) 0.0286(9) Uani 1 1 d . . .
C17 C 0.6537(8) 0.6374(4) 1.0021(4) 0.0410(13) Uani 1 1 d . . .
H17 H 0.7049 0.5834 1.0257 0.049 Uiso 1 1 calc R . .
C18 C 0.7709(10) 0.7076(6) 1.0289(5) 0.0576(18) Uani 1 1 d . . .
H18A H 0.7162 0.7618 1.0197 0.086 Uiso 1 1 calc R . .
H18B H 0.8493 0.7052 0.9939 0.086 Uiso 1 1 calc R . .
H18C H 0.8232 0.7014 1.0904 0.086 Uiso 1 1 calc R . .
C19 C 0.5084(9) 0.6514(6) 1.0400(4) 0.0543(17) Uani 1 1 d . . .
H19A H 0.4404 0.6018 1.0286 0.081 Uiso 1 1 calc R . .
H19B H 0.4502 0.7008 1.0126 0.081 Uiso 1 1 calc R . .
H19C H 0.5427 0.6606 1.1027 0.081 Uiso 1 1 calc R . .
C20 C 0.8733(10) 0.9119(5) 0.8887(5) 0.0563(18) Uani 1 1 d . . .
H20 H 0.8763 0.8680 0.9342 0.068 Uiso 1 1 calc R . .
C21 C 1.0446(17) 0.9319(10) 0.8963(10) 0.108(4) Uiso 1 1 d . . .
H21A H 1.0656 0.9902 0.9157 0.162 Uiso 1 1 calc R . .
H21B H 1.0694 0.9246 0.8397 0.162 Uiso 1 1 calc R . .
H21C H 1.1099 0.8939 0.9386 0.162 Uiso 1 1 calc R . .
C22 C 0.7784(15) 0.9818(8) 0.9157(9) 0.092(3) Uiso 1 1 d . . .
H22A H 0.6692 0.9635 0.9082 0.138 Uiso 1 1 calc R . .
H22B H 0.7820 1.0315 0.8797 0.138 Uiso 1 1 calc R . .
H22C H 0.8225 0.9959 0.9768 0.138 Uiso 1 1 calc R . .
C23 C 0.3532(3) 0.75758(15) 0.58489(17) 0.0260(10) Uani 1 1 d G . .
C24 C 0.2766(4) 0.8024(2) 0.63789(19) 0.0426(13) Uani 1 1 d G . .
H24 H 0.3327 0.8201 0.6939 0.051 Uiso 1 1 calc R . .
C25 C 0.1179(4) 0.8215(2) 0.6090(2) 0.0528(17) Uani 1 1 d G . .
H25 H 0.0656 0.8521 0.6452 0.063 Uiso 1 1 calc R . .
C26 C 0.0359(3) 0.7957(2) 0.5271(2) 0.0444(13) Uiso 1 1 d G . .
H26 H -0.0726 0.8087 0.5073 0.053 Uiso 1 1 calc R . .
C27 C 0.1125(3) 0.7508(3) 0.47407(19) 0.0495(12) Uiso 1 1 d G . .
H27 H 0.0564 0.7331 0.4181 0.059 Uiso 1 1 calc R . .
C28 C 0.2712(3) 0.7318(2) 0.50297(14) 0.0382(13) Uani 1 1 d G . .
H28 H 0.3235 0.7011 0.4667 0.046 Uiso 1 1 calc R . .
C29 C 0.6808(4) 0.5915(2) 0.6260(3) 0.0301(10) Uani 1 1 d G . .
C30 C 0.6738(5) 0.5052(2) 0.6099(4) 0.069(2) Uiso 1 1 d G . .
H30 H 0.5809 0.4745 0.6103 0.082 Uiso 1 1 calc R . .
C31 C 0.8069(13) 0.4635(7) 0.5930(7) 0.071(3) Uiso 1 1 d . . .
H31 H 0.8070 0.4038 0.5903 0.085 Uiso 1 1 calc R . .
C32 C 0.9317(10) 0.5054(5) 0.5808(5) 0.0564(17) Uiso 1 1 d . . .
H32 H 1.0138 0.4766 0.5631 0.068 Uiso 1 1 calc R . .
C33 C 0.9402(9) 0.5911(5) 0.5943(5) 0.0497(15) Uiso 1 1 d . . .
H33 H 1.0309 0.6210 0.5883 0.060 Uiso 1 1 calc R . .
C34 C 0.8155(8) 0.6346(4) 0.6168(4) 0.0449(13) Uiso 1 1 d . . .
H34 H 0.8227 0.6937 0.6258 0.054 Uiso 1 1 calc R . .
C35 C 1.0473(10) 0.7231(6) 0.8271(6) 0.069(2) Uiso 1 1 d . B .
H35A H 1.0974 0.7603 0.8758 0.083 Uiso 1 1 calc R . .
H35B H 1.0181 0.7577 0.7737 0.083 Uiso 1 1 calc R . .
C36 C 1.1583(10) 0.6563(6) 0.8159(5) 0.0600(19) Uiso 1 1 d . . .
H36A H 1.2617 0.6644 0.8568 0.072 Uiso 1 1 calc R A 1
H36B H 1.1732 0.6564 0.7559 0.072 Uiso 1 1 calc R A 1
C37A C 1.0807(15) 0.5712(9) 0.8356(9) 0.041(3) Uiso 0.50 1 d P B 1
H37A H 1.0560 0.5350 0.7833 0.050 Uiso 0.50 1 calc PR B 1
H37B H 1.1522 0.5402 0.8830 0.050 Uiso 0.50 1 calc PR B 1
C37B C 1.1166(8) 0.5893(4) 0.8687(5) 0.044(3) Uiso 0.50 1 d P B 2
H37C H 1.1739 0.5963 0.9300 0.053 Uiso 0.50 1 calc PR B 2
H37D H 1.1442 0.5339 0.8481 0.053 Uiso 0.50 1 calc PR B 2
C38 C 0.9399(8) 0.5949(4) 0.8605(5) 0.060(2) Uani 1 1 d R . .
H38A H 0.8487 0.5620 0.8279 0.072 Uiso 1 1 d R . .
H38B H 0.9540 0.5826 0.9233 0.072 Uiso 1 1 d R . .
O2 O 0.2424(19) 1.1279(12) 0.7258(11) 0.170(5) Uiso 1 1 d . . .
C39 C 0.296(3) 1.1680(17) 0.6598(16) 0.165(8) Uiso 1 1 d . . .
H39A H 0.3498 1.2213 0.6814 0.198 Uiso 1 1 calc R . .
H39B H 0.2071 1.1809 0.6102 0.198 Uiso 1 1 calc R . .
C40 C 0.409(3) 1.1087(15) 0.6324(15) 0.152(7) Uiso 1 1 d . . .
H40A H 0.3838 1.1009 0.5687 0.183 Uiso 1 1 calc R . .
H40B H 0.5191 1.1274 0.6530 0.183 Uiso 1 1 calc R . .
C41 C 0.378(4) 1.036(2) 0.675(2) 0.224(14) Uiso 1 1 d . . .
H41A H 0.4784 1.0075 0.7004 0.269 Uiso 1 1 calc R . .
H41B H 0.3126 0.9979 0.6325 0.269 Uiso 1 1 calc R . .
C42 C 0.294(4) 1.053(2) 0.747(2) 0.200(12) Uiso 1 1 d . . .
H42A H 0.2076 1.0124 0.7454 0.241 Uiso 1 1 calc R . .
H42B H 0.3675 1.0514 0.8051 0.241 Uiso 1 1 calc R . .
O3 O 0.924(3) 1.2824(16) 0.7710(17) 0.257(11) Uiso 1 1 d . . .
C43 C 0.837(5) 1.356(3) 0.808(3) 0.274(18) Uiso 1 1 d . . .
H43A H 0.8828 1.4122 0.8018 0.329 Uiso 1 1 calc R . .
H43B H 0.7221 1.3567 0.7827 0.329 Uiso 1 1 calc R . .
C44 C 0.875(6) 1.327(3) 0.886(3) 0.32(2) Uiso 1 1 d . . .
H44A H 0.8286 1.3581 0.9276 0.379 Uiso 1 1 calc R . .
H44B H 0.9892 1.3180 0.9084 0.379 Uiso 1 1 calc R . .
C45 C 0.776(4) 1.241(3) 0.8448(19) 0.238(12) Uiso 1 1 d . . .
H45A H 0.8189 1.1904 0.8793 0.285 Uiso 1 1 calc R . .
H45B H 0.6632 1.2461 0.8452 0.285 Uiso 1 1 calc R . .
C46 C 0.793(5) 1.234(4) 0.763(3) 0.32(2) Uiso 1 1 d . . .
H46A H 0.7021 1.2572 0.7198 0.381 Uiso 1 1 calc R . .
H46B H 0.8117 1.1750 0.7472 0.381 Uiso 1 1 calc R . .

loop_
_atom_site_aniso_label
_atom_site_aniso_U_11
_atom_site_aniso_U_22
_atom_site_aniso_U_33
_atom_site_aniso_U_23
_atom_site_aniso_U_13
_atom_site_aniso_U_12
Yb 0.02560(8) 0.02433(8) 0.02880(8) -0.00147(16) 0.01061(5) -0.00007(17)
Cl 0.0399(7) 0.0435(7) 0.0471(7) -0.0082(6) 0.0195(6) 0.0073(6)
O1 0.0284(19) 0.042(2) 0.056(2) 0.0079(19) 0.0140(17) 0.0069(16)
N1 0.034(2) 0.028(2) 0.046(3) -0.0100(19) 0.0140(19) -0.0051(18)
N2 0.0263(19) 0.0212(18) 0.033(2) 0.0006(16) 0.0127(16) -0.0002(15)
N3 0.0265(19) 0.0222(18) 0.0279(19) 0.0002(15) 0.0126(15) 0.0002(15)
N4 0.031(2) 0.035(2) 0.031(2) 0.0042(17) 0.0130(17) 0.0000(17)
C1 0.030(2) 0.023(2) 0.051(3) -0.004(2) 0.016(2) -0.0013(19)
C2 0.084(6) 0.040(4) 0.076(6) -0.002(4) 0.009(5) -0.026(4)
C3 0.075(6) 0.033(4) 0.119(8) 0.019(5) 0.031(6) -0.026(4)
C5 0.089(6) 0.037(3) 0.056(4) 0.013(3) 0.037(4) 0.002(3)
C6 0.057(4) 0.034(3) 0.050(4) 0.009(3) 0.023(3) -0.006(3)
C7 0.031(2) 0.022(2) 0.042(3) 0.002(2) 0.019(2) 0.0043(18)
C8 0.030(2) 0.021(4) 0.0285(19) -0.0004(15) 0.0123(15) 0.0021(16)
C9 0.028(2) 0.025(2) 0.026(2) 0.0007(17) 0.0120(17) 0.0002(17)
C10 0.024(2) 0.028(2) 0.030(2) 0.0065(18) 0.0085(17) 0.0027(18)
C11 0.045(3) 0.034(3) 0.038(3) 0.000(2) 0.013(2) -0.012(2)
C12 0.060(4) 0.041(3) 0.050(4) -0.003(3) 0.023(3) -0.023(3)
C13 0.077(5) 0.032(3) 0.065(4) 0.010(3) 0.036(4) -0.010(3)
C14 0.052(4) 0.038(3) 0.057(4) 0.014(3) 0.023(3) -0.001(3)
C15 0.043(3) 0.038(3) 0.037(3) 0.010(2) 0.013(2) 0.001(2)
C16 0.026(2) 0.030(2) 0.032(2) 0.0048(19) 0.0128(18) 0.0036(18)
C17 0.047(3) 0.048(3) 0.029(3) 0.003(2) 0.009(2) 0.002(3)
C18 0.057(4) 0.066(4) 0.049(4) -0.010(3) 0.009(3) -0.015(3)
C19 0.061(4) 0.074(5) 0.035(3) -0.002(3) 0.027(3) -0.001(4)
C20 0.053(4) 0.058(4) 0.057(4) -0.023(4) 0.011(3) -0.015(3)
C23 0.031(2) 0.010(3) 0.038(2) 0.0045(15) 0.0113(16) 0.0050(14)
C24 0.042(3) 0.043(3) 0.045(3) 0.001(3) 0.015(3) 0.008(3)
C25 0.044(3) 0.051(4) 0.069(4) 0.003(3) 0.026(3) 0.017(3)
C28 0.037(2) 0.034(4) 0.042(2) 0.002(2) 0.0046(19) -0.004(2)
C29 0.036(3) 0.031(3) 0.026(2) -0.002(2) 0.013(2) 0.004(2)
C38 0.042(4) 0.053(4) 0.088(6) 0.023(4) 0.022(4) 0.025(3)

loop_
_atom_type_symbol
_atom_type_description
_atom_type_scat_dispersion_real
_atom_type_scat_dispersion_imag
_atom_type_scat_source
C C 0.0033 0.0016 'International Tables Vol C Tables 4.2.6.8 and 6.1.1.4'
H H 0.0000 0.0000 'International Tables Vol C Tables 4.2.6.8 and 6.1.1.4'
N N 0.0061 0.0033 'International Tables Vol C Tables 4.2.6.8 and 6.1.1.4'
O O 0.0106 0.0060 'International Tables Vol C Tables 4.2.6.8 and 6.1.1.4'
Cl Cl 0.1484 0.1585 'International Tables Vol C Tables 4.2.6.8 and 6.1.1.4'
Yb Yb -0.3850 5.5486 'International Tables Vol C Tables 4.2.6.8 and 6.1.1.4'

loop_
_geom_angle_atom_site_label_1
_geom_angle_atom_site_label_2
_geom_angle_atom_site_label_3
_geom_angle
_geom_angle_site_symmetry_1
_geom_angle_site_symmetry_3
_geom_angle_publ_flag
N2 Yb N3 72.09(15) . . ?
N2 Yb O1 99.60(16) . . ?
N3 Yb O1 91.54(16) . . ?
N2 Yb N4 140.08(16) . . ?
N3 Yb N4 68.10(15) . . ?
O1 Yb N4 84.38(16) . . ?
N2 Yb N1 68.03(17) . . ?
N3 Yb N1 138.36(16) . . ?
O1 Yb N1 83.78(17) . . ?
N4 Yb N1 151.18(18) . . ?
N2 Yb Cl 102.95(11) . . ?
N3 Yb Cl 111.22(11) . . ?
O1 Yb Cl 151.88(13) . . ?
N4 Yb Cl 88.96(12) . . ?
N1 Yb Cl 89.23(12) . . ?
N2 Yb C10 92.48(14) . . ?
N3 Yb C10 20.79(13) . . ?
O1 Yb C10 92.18(14) . . ?
N4 Yb C10 47.61(15) . . ?
N1 Yb C10 158.97(15) . . ?
Cl Yb C10 103.35(10) . . ?
C35 O1 C38 108.4(5) . . ?
C35 O1 Yb 127.0(4) . . ?
C38 O1 Yb 123.4(4) . . ?
C1 N1 C20 122.6(6) . . ?
C1 N1 Yb 120.5(4) . . ?
C20 N1 Yb 116.4(5) . . ?
C7 N2 C8 118.4(4) . . ?
C7 N2 Yb 122.7(4) . . ?
C8 N2 Yb 118.8(3) . . ?
C10 N3 C9 119.7(4) . . ?
C10 N3 Yb 122.2(3) . . ?
C9 N3 Yb 118.1(3) . . ?
C16 N4 C17 120.0(5) . . ?
C16 N4 Yb 120.4(3) . . ?
C17 N4 Yb 119.5(4) . . ?
N1 C1 C2 121.5(6) . . ?
N1 C1 C7 115.3(5) . . ?
C2 C1 C7 123.2(6) . . ?
C1 C2 C3 130.2(8) . . ?
C4 C3 C2 132.7(7) . . ?
C3 C4 C5 125.0(7) . . ?
C4 C5 C6 130.0(8) . . ?
C7 C6 C5 134.6(7) . . ?
N2 C7 C6 123.0(5) . . ?
N2 C7 C1 113.2(5) . . ?
C6 C7 C1 123.8(5) . . ?
N2 C8 C23 114.0(3) . . ?
N2 C8 C9 109.8(4) . . ?
C23 C8 C9 111.9(3) . . ?
N3 C9 C29 109.7(4) . . ?
N3 C9 C8 109.7(4) . . ?
C29 C9 C8 112.8(4) . . ?
N3 C10 C11 123.4(5) . . ?
N3 C10 C16 113.6(4) . . ?
C11 C10 C16 122.8(5) . . ?
N3 C10 Yb 37.1(2) . . ?
C11 C10 Yb 156.8(4) . . ?
C16 C10 Yb 77.3(3) . . ?
C12 C11 C10 135.3(6) . . ?
C11 C12 C13 127.4(7) . . ?
C14 C13 C12 125.6(6) . . ?
C13 C14 C15 130.8(6) . . ?
C14 C15 C16 133.0(6) . . ?
N4 C16 C15 122.3(5) . . ?
N4 C16 C10 114.6(4) . . ?
C15 C16 C10 122.9(5) . . ?
N4 C17 C18 109.9(5) . . ?
N4 C17 C19 111.0(5) . . ?
C18 C17 C19 110.6(6) . . ?
N1 C20 C22 113.1(8) . . ?
N1 C20 C21 115.9(9) . . ?
C22 C20 C21 115.2(9) . . ?
C24 C23 C28 120.0 . . ?
C24 C23 C8 122.8(2) . . ?
C28 C23 C8 117.1(2) . . ?
C23 C24 C25 120.0 . . ?
C26 C25 C24 120.0 . . ?
C25 C26 C27 120.0 . . ?
C28 C27 C26 120.0 . . ?
C27 C28 C23 120.0 . . ?
C30 C29 C34 117.6(3) . . ?
C30 C29 C9 119.8(2) . . ?
C34 C29 C9 122.4(4) . . ?
C29 C30 C31 119.4(5) . . ?
C32 C31 C30 122.2(9) . . ?
C31 C32 C33 119.2(9) . . ?
C32 C33 C34 120.5(7) . . ?
C29 C34 C33 120.5(6) . . ?
O1 C35 C36 108.9(7) . . ?
C37B C36 C35 101.2(7) . . ?
C37B C36 C37A 23.0(5) . . ?
C35 C36 C37A 105.4(8) . . ?
C38 C37A C36 105.6(9) . . ?
C36 C37B C38 107.3(4) . . ?
C37A C38 O1 110.3(8) . . ?
C37A C38 C37B 23.8(6) . . ?
O1 C38 C37B 102.5(3) . . ?
C42 O2 C39 117(2) . . ?
O2 C39 C40 107(2) . . ?
C41 C40 C39 99(2) . . ?
C40 C41 C42 114(3) . . ?
O2 C42 C41 99(3) . . ?
C46 O3 C43 89(3) . . ?
C44 C43 O3 93(4) . . ?
C43 C44 C45 86(4) . . ?
C46 C45 C44 106(5) . . ?
C45 C46 O3 98(4) . . ?

loop_
_geom_bond_atom_site_label_1
_geom_bond_atom_site_label_2
_geom_bond_distance
_geom_bond_site_symmetry_2
_geom_bond_publ_flag
Yb N2 2.277(4) . ?
Yb N3 2.281(4) . ?
Yb O1 2.337(4) . ?
Yb N4 2.339(4) . ?
Yb N1 2.345(5) . ?
Yb Cl 2.5613(14) . ?
Yb C10 3.205(5) . ?
O1 C35 1.445(10) . ?
O1 C38 1.462(8) . ?
N1 C1 1.309(8) . ?
N1 C20 1.489(8) . ?
N2 C7 1.345(7) . ?
N2 C8 1.454(6) . ?
N3 C10 1.344(6) . ?
N3 C9 1.472(6) . ?
N4 C16 1.330(7) . ?
N4 C17 1.467(7) . ?
C1 C2 1.430(9) . ?
C1 C7 1.496(8) . ?
C2 C3 1.440(14) . ?
C3 C4 1.335(14) . ?
C4 C5 1.340(11) . ?
C5 C6 1.397(9) . ?
C6 C7 1.394(9) . ?
C8 C23 1.536(5) . ?
C8 C9 1.548(6) . ?
C9 C29 1.529(5) . ?
C10 C11 1.413(8) . ?
C10 C16 1.488(7) . ?
C11 C12 1.378(8) . ?
C12 C13 1.419(10) . ?
C13 C14 1.369(11) . ?
C14 C15 1.376(10) . ?
C15 C16 1.429(7) . ?
C17 C18 1.507(10) . ?
C17 C19 1.546(9) . ?
C20 C22 1.508(15) . ?
C20 C21 1.510(16) . ?
C23 C24 1.3900 . ?
C23 C28 1.3900 . ?
C24 C25 1.3900 . ?
C25 C26 1.3900 . ?
C26 C27 1.3900 . ?
C27 C28 1.3900 . ?
C29 C30 1.3950 . ?
C29 C34 1.401(8) . ?
C30 C31 1.420(11) . ?
C31 C32 1.333(13) . ?
C32 C33 1.378(11) . ?
C33 C34 1.409(10) . ?
C35 C36 1.479(12) . ?
C36 C37B 1.454(12) . ?
C36 C37A 1.578(16) . ?
C37A C38 1.432(15) . ?
C37B C38 1.5246 . ?
O2 C42 1.29(3) . ?
O2 C39 1.40(3) . ?
C39 C40 1.50(3) . ?
C40 C41 1.40(4) . ?
C41 C42 1.51(4) . ?
O3 C46 1.36(5) . ?
O3 C43 1.58(4) . ?
C43 C44 1.29(5) . ?
C44 C45 1.67(6) . ?
C45 C46 1.35(4) . ?

loop_
_geom_torsion_atom_site_label_1
_geom_torsion_atom_site_label_2
_geom_torsion_atom_site_label_3
_geom_torsion_atom_site_label_4
_geom_torsion
_geom_torsion_site_symmetry_1
_geom_torsion_site_symmetry_2
_geom_torsion_site_symmetry_3
_geom_torsion_site_symmetry_4
_geom_torsion_publ_flag
N2 Yb O1 C35 53.2(6) . . . . ?
N3 Yb O1 C35 125.3(6) . . . . ?
N4 Yb O1 C35 -166.9(6) . . . . ?
N1 Yb O1 C35 -13.2(6) . . . . ?
Cl Yb O1 C35 -89.8(6) . . . . ?
C10 Yb O1 C35 146.1(6) . . . . ?
N2 Yb O1 C38 -112.8(5) . . . . ?
N3 Yb O1 C38 -40.7(5) . . . . ?
N4 Yb O1 C38 27.1(5) . . . . ?
N1 Yb O1 C38 -179.3(5) . . . . ?
Cl Yb O1 C38 104.2(5) . . . . ?
C10 Yb O1 C38 -20.0(5) . . . . ?
N2 Yb N1 C1 3.7(4) . . . . ?
N3 Yb N1 C1 21.4(5) . . . . ?
O1 Yb N1 C1 106.7(4) . . . . ?
N4 Yb N1 C1 172.9(4) . . . . ?
Cl Yb N1 C1 -100.6(4) . . . . ?
C10 Yb N1 C1 26.9(7) . . . . ?
N2 Yb N1 C20 176.3(5) . . . . ?
N3 Yb N1 C20 -166.0(4) . . . . ?
O1 Yb N1 C20 -80.7(5) . . . . ?
N4 Yb N1 C20 -14.4(7) . . . . ?
Cl Yb N1 C20 72.0(5) . . . . ?
C10 Yb N1 C20 -160.5(5) . . . . ?
N3 Yb N2 C7 -172.1(4) . . . . ?
O1 Yb N2 C7 -83.6(4) . . . . ?
N4 Yb N2 C7 -176.3(3) . . . . ?
N1 Yb N2 C7 -4.4(4) . . . . ?
Cl Yb N2 C7 79.4(4) . . . . ?
C10 Yb N2 C7 -176.3(4) . . . . ?
N3 Yb N2 C8 11.3(3) . . . . ?
O1 Yb N2 C8 99.8(3) . . . . ?
N4 Yb N2 C8 7.1(5) . . . . ?
N1 Yb N2 C8 179.1(4) . . . . ?
Cl Yb N2 C8 -97.1(3) . . . . ?
C10 Yb N2 C8 7.2(3) . . . . ?
N2 Yb N3 C10 -168.3(4) . . . . ?
O1 Yb N3 C10 92.1(4) . . . . ?
N4 Yb N3 C10 8.8(4) . . . . ?
N1 Yb N3 C10 174.4(3) . . . . ?
Cl Yb N3 C10 -71.0(4) . . . . ?
N2 Yb N3 C9 11.3(3) . . . . ?
O1 Yb N3 C9 -88.3(3) . . . . ?
N4 Yb N3 C9 -171.6(4) . . . . ?
N1 Yb N3 C9 -6.0(4) . . . . ?
Cl Yb N3 C9 108.6(3) . . . . ?
C10 Yb N3 C9 179.6(6) . . . . ?
N2 Yb N4 C16 1.1(5) . . . . ?
N3 Yb N4 C16 -3.2(4) . . . . ?
O1 Yb N4 C16 -97.1(4) . . . . ?
N1 Yb N4 C16 -163.3(4) . . . . ?
Cl Yb N4 C16 110.2(4) . . . . ?
C10 Yb N4 C16 1.0(3) . . . . ?
N2 Yb N4 C17 -178.0(4) . . . . ?
N3 Yb N4 C17 177.7(4) . . . . ?
O1 Yb N4 C17 83.8(4) . . . . ?
N1 Yb N4 C17 17.7(6) . . . . ?
Cl Yb N4 C17 -68.9(4) . . . . ?
C10 Yb N4 C17 -178.1(5) . . . . ?
C20 N1 C1 C2 4.4(10) . . . . ?
Yb N1 C1 C2 176.6(6) . . . . ?
C20 N1 C1 C7 -174.9(6) . . . . ?
Yb N1 C1 C7 -2.8(6) . . . . ?
N1 C1 C2 C3 175.3(10) . . . . ?
C7 C1 C2 C3 -5.4(15) . . . . ?
C1 C2 C3 C4 7(2) . . . . ?
C2 C3 C4 C5 -4.9(18) . . . . ?
C3 C4 C5 C6 5.3(15) . . . . ?
C4 C5 C6 C7 -8.1(16) . . . . ?
C8 N2 C7 C6 0.7(8) . . . . ?
Yb N2 C7 C6 -175.9(4) . . . . ?
C8 N2 C7 C1 -178.9(4) . . . . ?
Yb N2 C7 C1 4.5(6) . . . . ?
C5 C6 C7 N2 -173.3(8) . . . . ?
C5 C6 C7 C1 6.2(12) . . . . ?
N1 C1 C7 N2 -1.0(7) . . . . ?
C2 C1 C7 N2 179.7(7) . . . . ?
N1 C1 C7 C6 179.5(6) . . . . ?
C2 C1 C7 C6 0.1(10) . . . . ?
C7 N2 C8 C23 -80.1(5) . . . . ?
Yb N2 C8 C23 96.6(4) . . . . ?
C7 N2 C8 C9 153.4(4) . . . . ?
Yb N2 C8 C9 -29.9(5) . . . . ?
C10 N3 C9 C29 -85.7(5) . . . . ?
Yb N3 C9 C29 94.7(4) . . . . ?
C10 N3 C9 C8 149.9(4) . . . . ?
Yb N3 C9 C8 -29.7(5) . . . . ?
N2 C8 C9 N3 36.9(5) . . . . ?
C23 C8 C9 N3 -90.7(4) . . . . ?
N2 C8 C9 C29 -85.7(4) . . . . ?
C23 C8 C9 C29 146.6(4) . . . . ?
C9 N3 C10 C11 -17.2(7) . . . . ?
Yb N3 C10 C11 162.4(4) . . . . ?
C9 N3 C10 C16 167.8(4) . . . . ?
Yb N3 C10 C16 -12.6(6) . . . . ?
C9 N3 C10 Yb -179.6(6) . . . . ?
N2 Yb C10 N3 11.1(4) . . . . ?
O1 Yb C10 N3 -88.6(4) . . . . ?
N4 Yb C10 N3 -169.0(4) . . . . ?
N1 Yb C10 N3 -10.3(6) . . . . ?
Cl Yb C10 N3 115.0(4) . . . . ?
N2 Yb C10 C11 -28.7(10) . . . . ?
N3 Yb C10 C11 -39.8(9) . . . . ?
O1 Yb C10 C11 -128.4(10) . . . . ?
N4 Yb C10 C11 151.2(10) . . . . ?
N1 Yb C10 C11 -50.2(11) . . . . ?
Cl Yb C10 C11 75.2(10) . . . . ?
N2 Yb C10 C16 179.3(3) . . . . ?
N3 Yb C10 C16 168.2(5) . . . . ?
O1 Yb C10 C16 79.6(3) . . . . ?
N4 Yb C10 C16 -0.8(3) . . . . ?
N1 Yb C10 C16 157.8(4) . . . . ?
Cl Yb C10 C16 -76.8(3) . . . . ?
N3 C10 C11 C12 173.5(7) . . . . ?
C16 C10 C11 C12 -12.0(11) . . . . ?
Yb C10 C11 C12 -159.0(7) . . . . ?
C10 C11 C12 C13 -2.4(15) . . . . ?
C11 C12 C13 C14 5.0(14) . . . . ?
C12 C13 C14 C15 3.6(14) . . . . ?
C13 C14 C15 C16 -3.8(13) . . . . ?
C17 N4 C16 C15 -7.2(8) . . . . ?
Yb N4 C16 C15 173.8(4) . . . . ?
C17 N4 C16 C10 177.3(5) . . . . ?
Yb N4 C16 C10 -1.7(6) . . . . ?
C14 C15 C16 N4 175.1(7) . . . . ?
C14 C15 C16 C10 -9.7(10) . . . . ?
N3 C10 C16 N4 8.9(6) . . . . ?
C11 C10 C16 N4 -166.1(5) . . . . ?
Yb C10 C16 N4 1.1(4) . . . . ?
N3 C10 C16 C15 -166.6(5) . . . . ?
C11 C10 C16 C15 18.4(8) . . . . ?
Yb C10 C16 C15 -174.4(5) . . . . ?
C16 N4 C17 C18 163.8(6) . . . . ?
Yb N4 C17 C18 -17.1(7) . . . . ?
C16 N4 C17 C19 -73.6(7) . . . . ?
Yb N4 C17 C19 105.5(6) . . . . ?
C1 N1 C20 C22 75.3(10) . . . . ?
Yb N1 C20 C22 -97.2(8) . . . . ?
C1 N1 C20 C21 -60.9(11) . . . . ?
Yb N1 C20 C21 126.6(8) . . . . ?
N2 C8 C23 C24 -27.5(4) . . . . ?
C9 C8 C23 C24 97.9(3) . . . . ?
N2 C8 C23 C28 156.6(3) . . . . ?
C9 C8 C23 C28 -78.0(4) . . . . ?
C28 C23 C24 C25 0.0 . . . . ?
C8 C23 C24 C25 -175.8(2) . . . . ?
C23 C24 C25 C26 0.0 . . . . ?
C24 C25 C26 C27 0.0 . . . . ?
C25 C26 C27 C28 0.0 . . . . ?
C26 C27 C28 C23 0.0 . . . . ?
C24 C23 C28 C27 0.0 . . . . ?
C8 C23 C28 C27 176.0(2) . . . . ?
N3 C9 C29 C30 87.9(4) . . . . ?
C8 C9 C29 C30 -149.5(3) . . . . ?
N3 C9 C29 C34 -97.1(5) . . . . ?
C8 C9 C29 C34 25.5(6) . . . . ?
C34 C29 C30 C31 5.7(7) . . . . ?
C9 C29 C30 C31 -179.1(7) . . . . ?
C29 C30 C31 C32 -8.9(13) . . . . ?
C30 C31 C32 C33 7.3(15) . . . . ?
C31 C32 C33 C34 -2.9(12) . . . . ?
C30 C29 C34 C33 -1.6(7) . . . . ?
C9 C29 C34 C33 -176.7(5) . . . . ?
C32 C33 C34 C29 0.1(10) . . . . ?
C38 O1 C35 C36 10.2(9) . . . . ?
Yb O1 C35 C36 -157.6(5) . . . . ?
O1 C35 C36 C37B -27.6(9) . . . . ?
O1 C35 C36 C37A -4.4(10) . . . . ?
C37B C36 C37A C38 79.3(14) . . . . ?
C35 C36 C37A C38 -3.1(10) . . . . ?
C35 C36 C37B C38 34.5(6) . . . . ?
C37A C36 C37B C38 -68.6(13) . . . . ?
C36 C37A C38 O1 9.4(10) . . . . ?
C36 C37A C38 C37B -65.1(14) . . . . ?
C35 O1 C38 C37A -12.5(9) . . . . ?
Yb O1 C38 C37A 155.8(6) . . . . ?
C35 O1 C38 C37B 11.0(5) . . . . ?
Yb O1 C38 C37B 179.3(3) . . . . ?
C36 C37B C38 C37A 83.2(16) . . . . ?
C36 C37B C38 O1 -29.0(4) . . . . ?
C42 O2 C39 C40 -1(3) . . . . ?
O2 C39 C40 C41 11(3) . . . . ?
C39 C40 C41 C42 -18(3) . . . . ?
C39 O2 C42 C41 -9(4) . . . . ?
C40 C41 C42 O2 17(4) . . . . ?
C46 O3 C43 C44 85(4) . . . . ?
O3 C43 C44 C45 -60(3) . . . . ?
C43 C44 C45 C46 32(5) . . . . ?
C44 C45 C46 O3 21(5) . . . . ?
C43 O3 C46 C45 -54(5) . . . . ?
